data_7015203
loop_
_publ_author_name
'Hu, Xiong'
'Dou, Wei'
'Xu, Chan'
'Tang, Xiaoliang'
'Zheng, Jiangrong'
'Liu, Weisheng'

_publ_section_title
;
 Lanthanide radii controlled one-dimensional polymer and dinuclear
 complexes and their fluorescent properties.
;
_journal_issue 13
_journal_name_full 'Dalton transactions (Cambridge, England : 2003)'
_journal_page_first 3412
_journal_page_last 3418
_journal_paper_doi 10.1039/c0dt01350a
_journal_volume 40
_journal_year 2011
_chemical_formula_sum 'C40 H74 Ce N3 O22 P4'
_chemical_formula_weight 1213.03
_chemical_name_systematic
;
?
;
_space_group_IT_number 15
_symmetry_cell_setting monoclinic
_symmetry_space_group_name_Hall '-C 2yc'
_symmetry_space_group_name_H-M 'C 1 2/c 1'
_atom_sites_solution_hydrogens geom
_atom_sites_solution_primary direct
_atom_sites_solution_secondary difmap
_audit_creation_method SHELXL-97
_cell_angle_alpha 90.00
_cell_angle_beta 91.481(2)
_cell_angle_gamma 90.00
_cell_formula_units_Z 4
_cell_length_a 19.7328(4)
_cell_length_b 11.6301(2)
_cell_length_c 23.7320(5)
_cell_measurement_reflns_used 6828
_cell_measurement_temperature 293(2)
_cell_measurement_theta_max 29.23
_cell_measurement_theta_min 2.20
_cell_volume 5444.54(18)
_computing_cell_refinement 'Bruker SMART'
_computing_data_collection 'Bruker SMART'
_computing_data_reduction 'Bruker SAINT'
_computing_molecular_graphics 'Bruker SHELXTL'
_computing_publication_material 'Bruker SHELXTL'
_computing_structure_refinement 'SHELXL-97 (Sheldrick, 1997)'
_computing_structure_solution 'SHELXS-97 (Sheldrick, 1990)'
_diffrn_ambient_temperature 293(2)
_diffrn_measured_fraction_theta_full 0.996
_diffrn_measured_fraction_theta_max 0.996
_diffrn_measurement_device_type 'CCD area detector'
_diffrn_measurement_method 'phi and omega scans'
_diffrn_radiation_monochromator graphite
_diffrn_radiation_source 'fine-focus sealed tube'
_diffrn_radiation_type MoK\a
_diffrn_radiation_wavelength 0.71073
_diffrn_reflns_av_R_equivalents 0.0213
_diffrn_reflns_av_sigmaI/netI 0.0241
_diffrn_reflns_limit_h_max 20
_diffrn_reflns_limit_h_min -24
_diffrn_reflns_limit_k_max 14
_diffrn_reflns_limit_k_min -14
_diffrn_reflns_limit_l_max 29
_diffrn_reflns_limit_l_min -27
_diffrn_reflns_number 14760
_diffrn_reflns_theta_full 26.00
_diffrn_reflns_theta_max 26.00
_diffrn_reflns_theta_min 1.72
_exptl_absorpt_coefficient_mu 1.032
_exptl_absorpt_correction_T_max 0.839
_exptl_absorpt_correction_T_min 0.814
_exptl_absorpt_correction_type multi-scan
_exptl_absorpt_process_details SADABS
_exptl_crystal_colour COLORLESS
_exptl_crystal_density_diffrn 1.480
_exptl_crystal_density_method 'not measured'
_exptl_crystal_description BLOCK
_exptl_crystal_F_000 2516
_exptl_crystal_size_max 0.20
_exptl_crystal_size_mid 0.18
_exptl_crystal_size_min 0.17
_refine_diff_density_max 1.585
_refine_diff_density_min -1.650
_refine_diff_density_rms 0.100
_refine_ls_extinction_method none
_refine_ls_goodness_of_fit_ref 1.041
_refine_ls_hydrogen_treatment constr
_refine_ls_matrix_type full
_refine_ls_number_parameters 338
_refine_ls_number_reflns 5323
_refine_ls_number_restraints 36
_refine_ls_restrained_S_all 1.044
_refine_ls_R_factor_all 0.0555
_refine_ls_R_factor_gt 0.0467
_refine_ls_shift/su_max 0.000
_refine_ls_shift/su_mean 0.000
_refine_ls_structure_factor_coef Fsqd
_refine_ls_weighting_details 'calc w=1/[\s^2^(Fo^2^)+(0.0836P)^2^+16.8918P] where P=(Fo^2^+2Fc^2^)/3'
_refine_ls_weighting_scheme calc
_refine_ls_wR_factor_gt 0.1370
_refine_ls_wR_factor_ref 0.1460
_reflns_number_gt 4467
_reflns_number_total 5323
_reflns_threshold_expression >2sigma(I)
_cod_data_source_file c0dt01350a.txt
_cod_data_source_block Ce
_cod_depositor_comments
;
The following automatic conversions were performed:
'_symmetry_cell_setting' value 'Monoclinic' changed to 'monoclinic'
according to '/home/saulius/struct/CIF-dictionaries/cif_core.dic'
dictionary named 'cif_core.dic' version 2.4.1 from
2010-06-29.

'_exptl_absorpt_correction_type' value 'MULTI-SCAN' changed
to 'multi-scan' according to
'/home/saulius/struct/CIF-dictionaries/cif_core.dic' dictionary named
'cif_core.dic' version 2.4.1 from
2010-06-29.

'_refine_ls_hydrogen_treatment' value 'CONSTR' changed to
'constr' according to '/home/saulius/struct/CIF-dictionaries/cif_core.dic'
dictionary named 'cif_core.dic' version 2.4.1 from 2010-06-29.

Automatic conversion script
Id: cif_fix_enum 1555 2011-01-17 13:19:09Z saulius 
;
_cod_original_sg_symbol_H-M C2/c
_cod_database_code 7015203

loop_
_symmetry_equiv_pos_as_xyz
'x, y, z'
'-x, y, -z+1/2'
'x+1/2, y+1/2, z'
'-x+1/2, y+1/2, -z+1/2'
'-x, -y, -z'
'x, -y, z-1/2'
'-x+1/2, -y+1/2, -z'
'x+1/2, -y+1/2, z-1/2'

loop_
_atom_site_label
_atom_site_type_symbol
_atom_site_fract_x
_atom_site_fract_y
_atom_site_fract_z
_atom_site_U_iso_or_equiv
_atom_site_adp_type
_atom_site_occupancy
_atom_site_symmetry_multiplicity
_atom_site_calc_flag
_atom_site_refinement_flags
_atom_site_disorder_assembly
_atom_site_disorder_group
Ce1 Ce 0.5000 0.25684(3) -0.2500 0.04615(15) Uani 1 2 d SD . .
C1 C 0.5158(2) 0.1685(3) -0.00417(16) 0.0398(8) Uani 1 1 d . . .
C2 C 0.4684(2) 0.1369(3) 0.03520(18) 0.0438(9) Uani 1 1 d . . .
C3 C 0.4877(2) 0.1247(4) 0.09195(18) 0.0461(10) Uani 1 1 d . . .
C4 C 0.5546(2) 0.1465(4) 0.10912(17) 0.0491(10) Uani 1 1 d . . .
C5 C 0.6025(2) 0.1793(4) 0.06999(19) 0.0527(11) Uani 1 1 d . . .
C6 C 0.5835(2) 0.1884(4) 0.01240(18) 0.0455(9) Uani 1 1 d . . .
C7 C 0.4956(2) 0.1779(4) -0.06640(17) 0.0435(9) Uani 1 1 d . A .
H7A H 0.4572 0.1273 -0.0735 0.052 Uiso 1 1 calc R . .
H7B H 0.5329 0.1491 -0.0882 0.052 Uiso 1 1 calc R . .
C8 C 0.3946(2) 0.1179(5) 0.0172(2) 0.0637(13) Uani 1 1 d . . .
H8A H 0.3922 0.0963 -0.0219 0.095 Uiso 1 1 calc R . .
H8B H 0.3696 0.1877 0.0224 0.095 Uiso 1 1 calc R . .
H8C H 0.3757 0.0579 0.0396 0.095 Uiso 1 1 calc R . .
C9 C 0.4362(3) 0.0913(5) 0.1351(2) 0.0691(15) Uani 1 1 d . . .
H9A H 0.4063 0.1546 0.1417 0.083 Uiso 1 1 d R . .
H9B H 0.4598 0.0713 0.1696 0.083 Uiso 1 1 d R . .
H9C H 0.4104 0.0264 0.1217 0.083 Uiso 1 1 d R . .
C10 C 0.5758(3) 0.1366(4) 0.17104(19) 0.0646(14) Uani 1 1 d . . .
H10A H 0.5378 0.1596 0.1936 0.078 Uiso 1 1 calc R . .
H10B H 0.6123 0.1907 0.1786 0.078 Uiso 1 1 calc R . .
C11 C 0.6747(3) 0.2052(7) 0.0879(3) 0.094(2) Uani 1 1 d . . .
H11A H 0.7043 0.1487 0.0723 0.141 Uiso 1 1 calc R . .
H11B H 0.6789 0.2033 0.1283 0.141 Uiso 1 1 calc R . .
H11C H 0.6870 0.2801 0.0746 0.141 Uiso 1 1 calc R . .
C12 C 0.6369(3) 0.2169(6) -0.0292(2) 0.0661(14) Uani 1 1 d . . .
H12A H 0.6513 0.2951 -0.0239 0.099 Uiso 1 1 calc R . .
H12B H 0.6186 0.2076 -0.0668 0.099 Uiso 1 1 calc R . .
H12C H 0.6750 0.1664 -0.0236 0.099 Uiso 1 1 calc R . .
C13 C 0.5724(4) 0.4758(6) -0.1007(3) 0.0868(18) Uani 1 1 d . . .
H13A H 0.6184 0.4675 -0.0859 0.104 Uiso 1 1 calc R . .
H13B H 0.5713 0.4499 -0.1395 0.104 Uiso 1 1 calc R . .
C14 C 0.5537(6) 0.5893(7) -0.0986(4) 0.129(3) Uani 1 1 d . . .
H14A H 0.5064 0.5962 -0.1086 0.194 Uiso 1 1 calc R . .
H14B H 0.5799 0.6327 -0.1246 0.194 Uiso 1 1 calc R . .
H14C H 0.5616 0.6182 -0.0611 0.194 Uiso 1 1 calc R . .
C15 C 0.3740(3) 0.4581(6) -0.0682(3) 0.0818(18) Uani 1 1 d . . .
H15A H 0.3696 0.4779 -0.1078 0.098 Uiso 1 1 calc R . .
H15B H 0.4008 0.5171 -0.0492 0.098 Uiso 1 1 calc R . .
C16 C 0.3062(3) 0.4502(7) -0.0432(3) 0.099(2) Uani 1 1 d . . .
H16A H 0.2818 0.3866 -0.0596 0.148 Uiso 1 1 calc R . .
H16B H 0.2816 0.5201 -0.0504 0.148 Uiso 1 1 calc R . .
H16C H 0.3112 0.4388 -0.0032 0.148 Uiso 1 1 calc R . .
C17 C 0.6935(3) -0.1429(6) 0.1498(3) 0.0794(17) Uani 1 1 d . . .
H17A H 0.7099 -0.1558 0.1882 0.095 Uiso 1 1 calc R . .
H17B H 0.6655 -0.2078 0.1385 0.095 Uiso 1 1 calc R . .
C18 C 0.7500(5) -0.1330(10) 0.1131(5) 0.149(4) Uani 1 1 d . . .
H18A H 0.7346 -0.1445 0.0748 0.223 Uiso 1 1 calc R . .
H18B H 0.7833 -0.1901 0.1231 0.223 Uiso 1 1 calc R . .
H18C H 0.7696 -0.0578 0.1169 0.223 Uiso 1 1 calc R . .
C19 C 0.7446(4) 0.0467(10) 0.3045(4) 0.141(4) Uani 1 1 d . . .
H19A H 0.7596 -0.0311 0.2997 0.169 Uiso 1 1 d R . .
H19B H 0.7170 0.0515 0.3371 0.169 Uiso 1 1 d R . .
H19C H 0.7833 0.0962 0.3094 0.169 Uiso 1 1 d R . .
C20 C 0.7064(4) 0.0801(7) 0.2558(3) 0.099(2) Uani 1 1 d . . .
H20A H 0.7334 0.0696 0.2226 0.119 Uiso 1 1 calc R . .
H20B H 0.6947 0.1609 0.2584 0.119 Uiso 1 1 calc R . .
N1 N 0.6424(3) 0.2424(5) -0.1974(2) 0.0762(16) Uani 1 1 d . . .
N2 N 0.5000 0.51460(18) -0.2500 0.219(3) Uani 1 2 d SDU . .
O1 O 0.46594(18) 0.3241(3) -0.15457(11) 0.0551(8) Uani 1 1 d . A .
O2 O 0.52636(19) 0.4042(3) -0.06740(14) 0.0623(9) Uani 1 1 d . A .
O3 O 0.40676(18) 0.3460(3) -0.06146(13) 0.0594(8) Uani 1 1 d . A .
O4 O 0.54901(16) -0.0859(3) 0.20271(12) 0.0510(7) Uani 1 1 d . . .
O5 O 0.65367(19) -0.0379(3) 0.14713(13) 0.0651(9) Uani 1 1 d . . .
O6 O 0.64492(18) 0.0121(3) 0.25029(13) 0.0635(9) Uani 1 1 d . . .
O7 O 0.59133(17) 0.2024(4) -0.17441(14) 0.0621(9) Uani 1 1 d . A .
O9 O 0.6976(3) 0.2416(6) -0.1744(3) 0.122(2) Uani 1 1 d . A .
O10 O 0.4526(5) 0.4602(3) -0.2599(5) 0.219(3) Uani 1 1 d DU A .
O11 O 0.5000 0.6324(11) -0.2500 0.221(3) Uani 1 2 d SDU A .
O8A O 0.624(3) 0.304(6) -0.241(2) 0.084(13) Uani 0.41(14) 1 d P A 1
O8B O 0.638(2) 0.269(5) -0.2487(10) 0.110(9) Uani 0.59(14) 1 d P A 2
P1 P 0.47372(6) 0.31716(9) -0.09240(4) 0.0430(3) Uani 1 1 d . . .
P2 P 0.60321(6) -0.00292(11) 0.19386(4) 0.0491(3) Uani 1 1 d . . .
O23 O 0.8967(12) 0.881(2) 0.2511(11) 0.479(16) Uani 1 1 d . . .

loop_
_atom_site_aniso_label
_atom_site_aniso_U_11
_atom_site_aniso_U_22
_atom_site_aniso_U_33
_atom_site_aniso_U_23
_atom_site_aniso_U_13
_atom_site_aniso_U_12
Ce1 0.0754(3) 0.0410(2) 0.02218(18) 0.000 0.00543(15) 0.000
C1 0.053(2) 0.038(2) 0.0294(18) 0.0022(15) 0.0007(16) 0.0000(17)
C2 0.050(2) 0.037(2) 0.044(2) 0.0053(17) 0.0026(18) -0.0033(17)
C3 0.063(3) 0.038(2) 0.038(2) 0.0071(17) 0.0097(19) 0.0012(19)
C4 0.075(3) 0.040(2) 0.032(2) 0.0071(17) -0.0041(19) -0.008(2)
C5 0.063(3) 0.052(3) 0.042(2) 0.0139(19) -0.009(2) -0.014(2)
C6 0.049(2) 0.047(2) 0.040(2) 0.0116(18) 0.0011(18) -0.0033(19)
C7 0.053(2) 0.045(2) 0.033(2) -0.0027(17) 0.0002(17) 0.0017(18)
C8 0.051(3) 0.074(3) 0.067(3) 0.018(3) 0.001(2) -0.009(2)
C9 0.083(4) 0.068(3) 0.057(3) 0.020(3) 0.025(3) 0.010(3)
C10 0.111(4) 0.049(3) 0.034(2) 0.0053(19) -0.008(2) -0.012(3)
C11 0.080(4) 0.120(5) 0.079(4) 0.052(4) -0.036(3) -0.052(4)
C12 0.055(3) 0.087(4) 0.056(3) 0.023(3) 0.003(2) -0.010(3)
C13 0.112(5) 0.070(4) 0.079(4) 0.004(3) 0.001(4) -0.019(4)
C14 0.192(10) 0.072(5) 0.125(7) 0.001(5) 0.028(7) 0.002(6)
C15 0.099(4) 0.075(4) 0.072(4) 0.006(3) 0.016(3) 0.034(3)
C16 0.086(4) 0.111(6) 0.099(5) -0.013(4) 0.016(4) 0.030(4)
C17 0.066(3) 0.096(5) 0.077(4) 0.008(3) 0.013(3) 0.001(3)
C18 0.110(7) 0.182(11) 0.157(9) 0.010(8) 0.056(6) 0.017(7)
C19 0.110(6) 0.221(12) 0.089(5) 0.028(6) -0.043(5) -0.069(7)
C20 0.110(5) 0.123(6) 0.063(4) 0.014(4) -0.023(3) -0.053(5)
N1 0.078(3) 0.106(4) 0.045(3) -0.023(2) 0.008(2) -0.038(3)
N2 0.220(3) 0.219(3) 0.218(3) 0.000 0.0062(8) 0.000
O1 0.088(2) 0.0515(18) 0.0262(14) -0.0005(12) 0.0037(14) 0.0111(16)
O2 0.083(2) 0.056(2) 0.0474(18) 0.0016(15) -0.0065(16) -0.0160(17)
O3 0.076(2) 0.0577(19) 0.0454(18) 0.0041(15) 0.0132(15) 0.0167(17)
O4 0.0607(18) 0.0498(17) 0.0423(16) 0.0092(13) -0.0030(13) -0.0060(14)
O5 0.080(2) 0.078(2) 0.0377(17) 0.0097(16) 0.0072(16) -0.0063(19)
O6 0.075(2) 0.084(2) 0.0317(15) 0.0091(15) -0.0103(14) -0.0258(19)
O7 0.0560(19) 0.091(3) 0.0400(17) 0.0017(18) 0.0052(15) -0.0054(18)
O9 0.068(3) 0.201(7) 0.095(4) -0.012(3) -0.011(3) -0.047(3)
O10 0.220(3) 0.219(3) 0.218(3) 0.0006(7) 0.0065(8) 0.0003(6)
O11 0.222(3) 0.219(3) 0.221(3) 0.000 0.0056(9) 0.000
O8A 0.096(16) 0.12(2) 0.040(13) 0.025(12) -0.006(10) -0.053(16)
O8B 0.115(14) 0.164(19) 0.052(7) -0.027(12) 0.026(9) -0.082(13)
P1 0.0614(7) 0.0422(6) 0.0255(5) -0.0013(4) 0.0013(4) 0.0031(5)
P2 0.0678(7) 0.0530(7) 0.0262(5) 0.0062(4) -0.0040(5) -0.0108(5)
O23 0.50(3) 0.42(3) 0.52(4) 0.27(3) 0.09(3) 0.01(2)

loop_
_atom_type_symbol
_atom_type_description
_atom_type_scat_dispersion_real
_atom_type_scat_dispersion_imag
_atom_type_scat_source
C C 0.0033 0.0016 'International Tables Vol C Tables 4.2.6.8 and 6.1.1.4'
Ce Ce -0.2486 2.6331 'International Tables Vol C Tables 4.2.6.8 and 6.1.1.4'
N N 0.0061 0.0033 'International Tables Vol C Tables 4.2.6.8 and 6.1.1.4'
O O 0.0106 0.0060 'International Tables Vol C Tables 4.2.6.8 and 6.1.1.4'
P P 0.1023 0.0942 'International Tables Vol C Tables 4.2.6.8 and 6.1.1.4'
H H 0.0000 0.0000 'International Tables Vol C Tables 4.2.6.8 and 6.1.1.4'

loop_
_geom_angle_atom_site_label_1
_geom_angle_atom_site_label_2
_geom_angle_atom_site_label_3
_geom_angle
_geom_angle_site_symmetry_1
_geom_angle_site_symmetry_3
_geom_angle_publ_flag
O4 Ce1 O4 74.08(15) 5_655 6 ?
O4 Ce1 O8A 121.7(10) 5_655 . ?
O4 Ce1 O8A 80(2) 6 . ?
O4 Ce1 O8A 80(2) 5_655 2_654 ?
O4 Ce1 O8A 121.7(10) 6 2_654 ?
O8A Ce1 O8A 155(4) . 2_654 ?
O4 Ce1 O1 74.06(11) 5_655 . ?
O4 Ce1 O1 140.64(10) 6 . ?
O8A Ce1 O1 98.0(18) . . ?
O8A Ce1 O1 74.0(8) 2_654 . ?
O4 Ce1 O1 140.64(10) 5_655 2_654 ?
O4 Ce1 O1 74.06(11) 6 2_654 ?
O8A Ce1 O1 74.0(8) . 2_654 ?
O8A Ce1 O1 98.0(18) 2_654 2_654 ?
O1 Ce1 O1 143.60(15) . 2_654 ?
O4 Ce1 O10 147.6(3) 5_655 2_654 ?
O4 Ce1 O10 129.4(2) 6 2_654 ?
O8A Ce1 O10 55.6(19) . 2_654 ?
O8A Ce1 O10 99.2(18) 2_654 2_654 ?
O1 Ce1 O10 74.6(3) . 2_654 ?
O1 Ce1 O10 71.8(3) 2_654 2_654 ?
O4 Ce1 O10 129.4(2) 5_655 . ?
O4 Ce1 O10 147.6(3) 6 . ?
O8A Ce1 O10 99.2(18) . . ?
O8A Ce1 O10 55.6(19) 2_654 . ?
O1 Ce1 O10 71.8(3) . . ?
O1 Ce1 O10 74.6(3) 2_654 . ?
O10 Ce1 O10 44.1(4) 2_654 . ?
O4 Ce1 O7 76.34(11) 5_655 . ?
O4 Ce1 O7 81.11(11) 6 . ?
O8A Ce1 O7 48.4(5) . . ?
O8A Ce1 O7 140.5(14) 2_654 . ?
O1 Ce1 O7 69.39(11) . . ?
O1 Ce1 O7 120.32(11) 2_654 . ?
O10 Ce1 O7 85.2(3) 2_654 . ?
O10 Ce1 O7 122.5(3) . . ?
O4 Ce1 O7 81.11(11) 5_655 2_654 ?
O4 Ce1 O7 76.34(11) 6 2_654 ?
O8A Ce1 O7 140.5(14) . 2_654 ?
O8A Ce1 O7 48.4(5) 2_654 2_654 ?
O1 Ce1 O7 120.32(11) . 2_654 ?
O1 Ce1 O7 69.39(11) 2_654 2_654 ?
O10 Ce1 O7 122.5(3) 2_654 2_654 ?
O10 Ce1 O7 85.2(3) . 2_654 ?
O7 Ce1 O7 151.67(19) . 2_654 ?
O4 Ce1 O8B 115.8(11) 5_655 . ?
O4 Ce1 O8B 69.3(12) 6 . ?
O8A Ce1 O8B 10.6(15) . . ?
O8A Ce1 O8B 164(3) 2_654 . ?
O1 Ce1 O8B 105.4(7) . . ?
O1 Ce1 O8B 72.7(5) 2_654 . ?
O10 Ce1 O8B 65.7(13) 2_654 . ?
O10 Ce1 O8B 108.5(13) . . ?
O7 Ce1 O8B 47.7(6) . . ?
O7 Ce1 O8B 134.2(7) 2_654 . ?
O4 Ce1 O8B 69.3(12) 5_655 2_654 ?
O4 Ce1 O8B 115.8(11) 6 2_654 ?
O8A Ce1 O8B 164(3) . 2_654 ?
O8A Ce1 O8B 10.6(15) 2_654 2_654 ?
O1 Ce1 O8B 72.7(5) . 2_654 ?
O1 Ce1 O8B 105.4(7) 2_654 2_654 ?
O10 Ce1 O8B 108.5(13) 2_654 2_654 ?
O10 Ce1 O8B 65.7(13) . 2_654 ?
O7 Ce1 O8B 134.2(7) . 2_654 ?
O7 Ce1 O8B 47.7(6) 2_654 2_654 ?
O8B Ce1 O8B 174(3) . 2_654 ?
C2 C1 C6 120.6(4) . . ?
C2 C1 C7 120.5(4) . . ?
C6 C1 C7 118.9(4) . . ?
C1 C2 C3 120.3(4) . . ?
C1 C2 C8 120.3(4) . . ?
C3 C2 C8 119.4(4) . . ?
C4 C3 C2 119.7(4) . . ?
C4 C3 C9 119.7(4) . . ?
C2 C3 C9 120.6(4) . . ?
C5 C4 C3 120.5(4) . . ?
C5 C4 C10 119.3(4) . . ?
C3 C4 C10 120.2(4) . . ?
C4 C5 C6 119.8(4) . . ?
C4 C5 C11 121.2(4) . . ?
C6 C5 C11 118.9(4) . . ?
C1 C6 C5 119.1(4) . . ?
C1 C6 C12 122.2(4) . . ?
C5 C6 C12 118.7(4) . . ?
C1 C7 P1 117.1(3) . . ?
C1 C7 H7A 108.0 . . ?
P1 C7 H7A 108.0 . . ?
C1 C7 H7B 108.0 . . ?
P1 C7 H7B 108.0 . . ?
H7A C7 H7B 107.3 . . ?
C2 C8 H8A 109.5 . . ?
C2 C8 H8B 109.5 . . ?
H8A C8 H8B 109.5 . . ?
C2 C8 H8C 109.5 . . ?
H8A C8 H8C 109.5 . . ?
H8B C8 H8C 109.5 . . ?
C3 C9 H9A 109.9 . . ?
C3 C9 H9B 108.8 . . ?
H9A C9 H9B 109.5 . . ?
C3 C9 H9C 109.7 . . ?
H9A C9 H9C 109.5 . . ?
H9B C9 H9C 109.5 . . ?
C4 C10 P2 115.7(3) . . ?
C4 C10 H10A 108.3 . . ?
P2 C10 H10A 108.3 . . ?
C4 C10 H10B 108.3 . . ?
P2 C10 H10B 108.3 . . ?
H10A C10 H10B 107.4 . . ?
C5 C11 H11A 109.5 . . ?
C5 C11 H11B 109.5 . . ?
H11A C11 H11B 109.5 . . ?
C5 C11 H11C 109.5 . . ?
H11A C11 H11C 109.5 . . ?
H11B C11 H11C 109.5 . . ?
C6 C12 H12A 109.5 . . ?
C6 C12 H12B 109.5 . . ?
H12A C12 H12B 109.5 . . ?
C6 C12 H12C 109.5 . . ?
H12A C12 H12C 109.5 . . ?
H12B C12 H12C 109.5 . . ?
C14 C13 O2 110.7(7) . . ?
C14 C13 H13A 109.5 . . ?
O2 C13 H13A 109.5 . . ?
C14 C13 H13B 109.5 . . ?
O2 C13 H13B 109.5 . . ?
H13A C13 H13B 108.1 . . ?
C13 C14 H14A 109.5 . . ?
C13 C14 H14B 109.5 . . ?
H14A C14 H14B 109.5 . . ?
C13 C14 H14C 109.5 . . ?
H14A C14 H14C 109.5 . . ?
H14B C14 H14C 109.5 . . ?
O3 C15 C16 107.6(5) . . ?
O3 C15 H15A 110.2 . . ?
C16 C15 H15A 110.2 . . ?
O3 C15 H15B 110.2 . . ?
C16 C15 H15B 110.2 . . ?
H15A C15 H15B 108.5 . . ?
C15 C16 H16A 109.5 . . ?
C15 C16 H16B 109.5 . . ?
H16A C16 H16B 109.5 . . ?
C15 C16 H16C 109.5 . . ?
H16A C16 H16C 109.5 . . ?
H16B C16 H16C 109.5 . . ?
C18 C17 O5 109.5(7) . . ?
C18 C17 H17A 109.8 . . ?
O5 C17 H17A 109.8 . . ?
C18 C17 H17B 109.8 . . ?
O5 C17 H17B 109.8 . . ?
H17A C17 H17B 108.2 . . ?
C17 C18 H18A 109.5 . . ?
C17 C18 H18B 109.5 . . ?
H18A C18 H18B 109.5 . . ?
C17 C18 H18C 109.5 . . ?
H18A C18 H18C 109.5 . . ?
H18B C18 H18C 109.5 . . ?
C20 C19 H19A 108.7 . . ?
C20 C19 H19B 109.9 . . ?
H19A C19 H19B 109.5 . . ?
C20 C19 H19C 109.8 . . ?
H19A C19 H19C 109.5 . . ?
H19B C19 H19C 109.5 . . ?
C19 C20 O6 110.5(6) . . ?
C19 C20 H20A 109.6 . . ?
O6 C20 H20A 109.6 . . ?
C19 C20 H20B 109.6 . . ?
O6 C20 H20B 109.6 . . ?
H20A C20 H20B 108.1 . . ?
O9 N1 O7 121.8(6) . . ?
O9 N1 O8B 119(2) . . ?
O7 N1 O8B 118.7(16) . . ?
O9 N1 O8A 126.9(18) . . ?
O7 N1 O8A 110(2) . . ?
O8B N1 O8A 24(3) . . ?
O10 N2 O10 113.1(3) 2_654 . ?
O10 N2 O11 123.44(14) 2_654 . ?
O10 N2 O11 123.44(14) . . ?
O10 N2 Ce1 56.56(14) 2_654 . ?
O10 N2 Ce1 56.56(14) . . ?
O11 N2 Ce1 180.000(1) . . ?
P1 O1 Ce1 149.34(19) . . ?
C13 O2 P1 125.2(4) . . ?
C15 O3 P1 121.1(3) . . ?
P2 O4 Ce1 152.50(18) . 5_655 ?
C17 O5 P2 122.8(3) . . ?
C20 O6 P2 123.9(3) . . ?
N1 O7 Ce1 99.3(3) . . ?
N2 O10 Ce1 101.4(3) . . ?
N1 O8A Ce1 102(2) . . ?
N1 O8B Ce1 92(2) . . ?
O1 P1 O2 113.3(2) . . ?
O1 P1 O3 112.87(19) . . ?
O2 P1 O3 104.2(2) . . ?
O1 P1 C7 114.34(19) . . ?
O2 P1 C7 107.8(2) . . ?
O3 P1 C7 103.44(19) . . ?
O4 P2 O5 114.4(2) . . ?
O4 P2 O6 108.80(18) . . ?
O5 P2 O6 107.8(2) . . ?
O4 P2 C10 115.2(2) . . ?
O5 P2 C10 102.4(2) . . ?
O6 P2 C10 107.8(2) . . ?

loop_
_geom_bond_atom_site_label_1
_geom_bond_atom_site_label_2
_geom_bond_distance
_geom_bond_site_symmetry_2
_geom_bond_publ_flag
Ce1 O4 2.491(3) 5_655 ?
Ce1 O4 2.491(3) 6 ?
Ce1 O8A 2.50(5) . ?
Ce1 O8A 2.50(5) 2_654 ?
Ce1 O1 2.504(3) . ?
Ce1 O1 2.504(3) 2_654 ?
Ce1 O10 2.5516(10) 2_654 ?
Ce1 O10 2.5516(10) . ?
Ce1 O7 2.588(3) . ?
Ce1 O7 2.588(3) 2_654 ?
Ce1 O8B 2.73(4) . ?
Ce1 O8B 2.73(4) 2_654 ?
C1 C2 1.389(6) . ?
C1 C6 1.402(6) . ?
C1 C7 1.524(5) . ?
C2 C3 1.397(6) . ?
C2 C8 1.522(6) . ?
C3 C4 1.396(6) . ?
C3 C9 1.511(6) . ?
C4 C5 1.395(6) . ?
C4 C10 1.522(6) . ?
C5 C6 1.412(6) . ?
C5 C11 1.508(7) . ?
C6 C12 1.500(6) . ?
C7 P1 1.783(4) . ?
C7 H7A 0.9700 . ?
C7 H7B 0.9700 . ?
C8 H8A 0.9600 . ?
C8 H8B 0.9600 . ?
C8 H8C 0.9600 . ?
C9 H9A 0.9600 . ?
C9 H9B 0.9600 . ?
C9 H9C 0.9600 . ?
C10 P2 1.790(5) . ?
C10 H10A 0.9700 . ?
C10 H10B 0.9700 . ?
C11 H11A 0.9600 . ?
C11 H11B 0.9600 . ?
C11 H11C 0.9600 . ?
C12 H12A 0.9600 . ?
C12 H12B 0.9600 . ?
C12 H12C 0.9600 . ?
C13 C14 1.371(10) . ?
C13 O2 1.476(7) . ?
C13 H13A 0.9700 . ?
C13 H13B 0.9700 . ?
C14 H14A 0.9600 . ?
C14 H14B 0.9600 . ?
C14 H14C 0.9600 . ?
C15 O3 1.462(6) . ?
C15 C16 1.481(9) . ?
C15 H15A 0.9700 . ?
C15 H15B 0.9700 . ?
C16 H16A 0.9600 . ?
C16 H16B 0.9600 . ?
C16 H16C 0.9600 . ?
C17 C18 1.436(10) . ?
C17 O5 1.453(7) . ?
C17 H17A 0.9700 . ?
C17 H17B 0.9700 . ?
C18 H18A 0.9600 . ?
C18 H18B 0.9600 . ?
C18 H18C 0.9600 . ?
C19 C20 1.418(9) . ?
C19 H19A 0.9600 . ?
C19 H19B 0.9600 . ?
C19 H19C 0.9600 . ?
C20 O6 1.451(7) . ?
C20 H20A 0.9700 . ?
C20 H20B 0.9700 . ?
N1 O9 1.206(7) . ?
N1 O7 1.249(6) . ?
N1 O8B 1.26(2) . ?
N1 O8A 1.30(3) . ?
N2 O10 1.149(10) 2_654 ?
N2 O10 1.149(10) . ?
N2 O11 1.370(13) . ?
O1 P1 1.481(3) . ?
O2 P1 1.557(3) . ?
O3 P1 1.565(3) . ?
O4 P2 1.460(3) . ?
O4 Ce1 2.491(3) 5_655 ?
O5 P2 1.563(4) . ?
O6 P2 1.563(3) . ?

loop_
_geom_torsion_atom_site_label_1
_geom_torsion_atom_site_label_2
_geom_torsion_atom_site_label_3
_geom_torsion_atom_site_label_4
_geom_torsion
_geom_torsion_site_symmetry_1
_geom_torsion_site_symmetry_2
_geom_torsion_site_symmetry_3
_geom_torsion_site_symmetry_4
_geom_torsion_publ_flag
C6 C1 C2 C3 0.0(6) . . . . ?
C7 C1 C2 C3 177.9(4) . . . . ?
C6 C1 C2 C8 178.7(4) . . . . ?
C7 C1 C2 C8 -3.4(6) . . . . ?
C1 C2 C3 C4 1.3(6) . . . . ?
C8 C2 C3 C4 -177.4(4) . . . . ?
C1 C2 C3 C9 179.5(4) . . . . ?
C8 C2 C3 C9 0.8(7) . . . . ?
C2 C3 C4 C5 -0.7(7) . . . . ?
C9 C3 C4 C5 -178.9(5) . . . . ?
C2 C3 C4 C10 178.3(4) . . . . ?
C9 C3 C4 C10 0.1(7) . . . . ?
C3 C4 C5 C6 -1.2(7) . . . . ?
C10 C4 C5 C6 179.8(4) . . . . ?
C3 C4 C5 C11 178.9(5) . . . . ?
C10 C4 C5 C11 -0.1(8) . . . . ?
C2 C1 C6 C5 -1.9(7) . . . . ?
C7 C1 C6 C5 -179.8(4) . . . . ?
C2 C1 C6 C12 177.0(5) . . . . ?
C7 C1 C6 C12 -0.9(7) . . . . ?
C4 C5 C6 C1 2.5(7) . . . . ?
C11 C5 C6 C1 -177.7(5) . . . . ?
C4 C5 C6 C12 -176.4(5) . . . . ?
C11 C5 C6 C12 3.4(8) . . . . ?
C2 C1 C7 P1 96.0(4) . . . . ?
C6 C1 C7 P1 -86.1(4) . . . . ?
C5 C4 C10 P2 -92.3(5) . . . . ?
C3 C4 C10 P2 88.6(5) . . . . ?
O4 Ce1 N2 O10 117.5(7) 5_655 . . 2_654 ?
O4 Ce1 N2 O10 -62.5(7) 6 . . 2_654 ?
O8A Ce1 N2 O10 -9.2(15) . . . 2_654 ?
O8A Ce1 N2 O10 170.8(15) 2_654 . . 2_654 ?
O1 Ce1 N2 O10 93.7(7) . . . 2_654 ?
O1 Ce1 N2 O10 -86.3(7) 2_654 . . 2_654 ?
O10 Ce1 N2 O10 180.0 . . . 2_654 ?
O7 Ce1 N2 O10 31.5(7) . . . 2_654 ?
O7 Ce1 N2 O10 -148.5(7) 2_654 . . 2_654 ?
O8B Ce1 N2 O10 -13.5(8) . . . 2_654 ?
O8B Ce1 N2 O10 166.5(8) 2_654 . . 2_654 ?
O4 Ce1 N2 O10 -62.5(7) 5_655 . . . ?
O4 Ce1 N2 O10 117.5(7) 6 . . . ?
O8A Ce1 N2 O10 170.8(15) . . . . ?
O8A Ce1 N2 O10 -9.2(15) 2_654 . . . ?
O1 Ce1 N2 O10 -86.3(7) . . . . ?
O1 Ce1 N2 O10 93.7(7) 2_654 . . . ?
O10 Ce1 N2 O10 180.0 2_654 . . . ?
O7 Ce1 N2 O10 -148.5(7) . . . . ?
O7 Ce1 N2 O10 31.5(7) 2_654 . . . ?
O8B Ce1 N2 O10 166.5(8) . . . . ?
O8B Ce1 N2 O10 -13.5(8) 2_654 . . . ?
O4 Ce1 N2 O11 0(100) 5_655 . . . ?
O4 Ce1 N2 O11 0(100) 6 . . . ?
O8A Ce1 N2 O11 0(100) . . . . ?
O8A Ce1 N2 O11 0(100) 2_654 . . . ?
O1 Ce1 N2 O11 0(100) . . . . ?
O1 Ce1 N2 O11 0(100) 2_654 . . . ?
O10 Ce1 N2 O11 0(100) 2_654 . . . ?
O10 Ce1 N2 O11 0(100) . . . . ?
O7 Ce1 N2 O11 0(100) . . . . ?
O7 Ce1 N2 O11 0(100) 2_654 . . . ?
O8B Ce1 N2 O11 0(100) . . . . ?
O8B Ce1 N2 O11 0(100) 2_654 . . . ?
O4 Ce1 O1 P1 62.8(4) 5_655 . . . ?
O4 Ce1 O1 P1 25.7(5) 6 . . . ?
O8A Ce1 O1 P1 -58.0(14) . . . . ?
O8A Ce1 O1 P1 147(2) 2_654 . . . ?
O1 Ce1 O1 P1 -131.8(4) 2_654 . . . ?
O10 Ce1 O1 P1 -108.9(5) 2_654 . . . ?
O10 Ce1 O1 P1 -155.1(5) . . . . ?
O7 Ce1 O1 P1 -18.3(4) . . . . ?
O7 Ce1 O1 P1 132.1(4) 2_654 . . . ?
O8B Ce1 O1 P1 -50.2(13) . . . . ?
O8B Ce1 O1 P1 135.5(14) 2_654 . . . ?
C14 C13 O2 P1 109.7(7) . . . . ?
C16 C15 O3 P1 169.1(4) . . . . ?
C18 C17 O5 P2 -160.5(6) . . . . ?
C19 C20 O6 P2 -159.8(6) . . . . ?
O9 N1 O7 Ce1 175.6(5) . . . . ?
O8B N1 O7 Ce1 -15(3) . . . . ?
O8A N1 O7 Ce1 10(4) . . . . ?
O4 Ce1 O7 N1 153.7(3) 5_655 . . . ?
O4 Ce1 O7 N1 78.0(3) 6 . . . ?
O8A Ce1 O7 N1 -6(3) . . . . ?
O8A Ce1 O7 N1 -152(3) 2_654 . . . ?
O1 Ce1 O7 N1 -128.5(3) . . . . ?
O1 Ce1 O7 N1 12.5(4) 2_654 . . . ?
O10 Ce1 O7 N1 -53.2(4) 2_654 . . . ?
O10 Ce1 O7 N1 -77.9(4) . . . . ?
O7 Ce1 O7 N1 115.5(3) 2_654 . . . ?
O8B Ce1 O7 N1 8.0(17) . . . . ?
O8B Ce1 O7 N1 -164.4(17) 2_654 . . . ?
O10 N2 O10 Ce1 0.0 2_654 . . . ?
O11 N2 O10 Ce1 180.0 . . . . ?
O4 Ce1 O10 N2 136.2(5) 5_655 . . . ?
O4 Ce1 O10 N2 -94.6(7) 6 . . . ?
O8A Ce1 O10 N2 -9.1(15) . . . . ?
O8A Ce1 O10 N2 169.1(16) 2_654 . . . ?
O1 Ce1 O10 N2 86.4(6) . . . . ?
O1 Ce1 O10 N2 -79.6(6) 2_654 . . . ?
O10 Ce1 O10 N2 0.0 2_654 . . . ?
O7 Ce1 O10 N2 36.9(8) . . . . ?
O7 Ce1 O10 N2 -149.5(7) 2_654 . . . ?
O8B Ce1 O10 N2 -14.2(9) . . . . ?
O8B Ce1 O10 N2 165.2(9) 2_654 . . . ?
O9 N1 O8A Ce1 -175.1(6) . . . . ?
O7 N1 O8A Ce1 -10(4) . . . . ?
O8B N1 O8A Ce1 107(8) . . . . ?
O4 Ce1 O8A N1 -17(6) 5_655 . . . ?
O4 Ce1 O8A N1 -81(5) 6 . . . ?
O8A Ce1 O8A N1 128(5) 2_654 . . . ?
O1 Ce1 O8A N1 59(5) . . . . ?
O1 Ce1 O8A N1 -157(5) 2_654 . . . ?
O10 Ce1 O8A N1 124(5) 2_654 . . . ?
O10 Ce1 O8A N1 132(4) . . . . ?
O7 Ce1 O8A N1 6(3) . . . . ?
O7 Ce1 O8A N1 -135(3) 2_654 . . . ?
O8B Ce1 O8A N1 -76(6) . . . . ?
O8B Ce1 O8A N1 113(5) 2_654 . . . ?
O9 N1 O8B Ce1 -176.2(6) . . . . ?
O7 N1 O8B Ce1 14(3) . . . . ?
O8A N1 O8B Ce1 -59(7) . . . . ?
O4 Ce1 O8B N1 -45(3) 5_655 . . . ?
O4 Ce1 O8B N1 -105(3) 6 . . . ?
O8A Ce1 O8B N1 81(5) . . . . ?
O8A Ce1 O8B N1 120(5) 2_654 . . . ?
O1 Ce1 O8B N1 34(3) . . . . ?
O1 Ce1 O8B N1 176(3) 2_654 . . . ?
O10 Ce1 O8B N1 99(3) 2_654 . . . ?
O10 Ce1 O8B N1 110(3) . . . . ?
O7 Ce1 O8B N1 -7.9(17) . . . . ?
O7 Ce1 O8B N1 -148.7(17) 2_654 . . . ?
O8B Ce1 O8B N1 104(3) 2_654 . . . ?
Ce1 O1 P1 O2 91.9(4) . . . . ?
Ce1 O1 P1 O3 -150.0(4) . . . . ?
Ce1 O1 P1 C7 -32.1(5) . . . . ?
C13 O2 P1 O1 -8.8(5) . . . . ?
C13 O2 P1 O3 -131.8(5) . . . . ?
C13 O2 P1 C7 118.8(5) . . . . ?
C15 O3 P1 O1 -60.2(5) . . . . ?
C15 O3 P1 O2 63.1(4) . . . . ?
C15 O3 P1 C7 175.7(4) . . . . ?
C1 C7 P1 O1 170.2(3) . . . . ?
C1 C7 P1 O2 43.2(4) . . . . ?
C1 C7 P1 O3 -66.7(4) . . . . ?
Ce1 O4 P2 O5 91.1(4) 5_655 . . . ?
Ce1 O4 P2 O6 -29.5(5) 5_655 . . . ?
Ce1 O4 P2 C10 -150.7(4) 5_655 . . . ?
C17 O5 P2 O4 -59.6(5) . . . . ?
C17 O5 P2 O6 61.5(5) . . . . ?
C17 O5 P2 C10 175.1(4) . . . . ?
C20 O6 P2 O4 174.2(5) . . . . ?
C20 O6 P2 O5 49.6(6) . . . . ?
C20 O6 P2 C10 -60.2(6) . . . . ?
C4 C10 P2 O4 -77.2(5) . . . . ?
C4 C10 P2 O5 47.5(5) . . . . ?
C4 C10 P2 O6 161.1(4) . . . . ?
